data_1505770
loop_
_publ_author_name
'Yang, Yong'
'Swager, Timothy M.'

_publ_section_title
;
 Main-Chain Calixarene Polymers:&#x00A0; Conformational Effects on
 Polymerization
;
_journal_issue 6
_journal_name_full Macromolecules
_journal_page_first 2013
_journal_paper_doi 10.1021/ma052630x
_journal_volume 39
_journal_year 2006
_chemical_formula_sum 'C71 H85 Cl3 O4'
_chemical_formula_weight 1108.74
_chemical_name_systematic
; 
 ? 
;
_space_group_IT_number 61
_symmetry_cell_setting orthorhombic
_symmetry_space_group_name_Hall '-P 2ac 2ab'
_symmetry_space_group_name_H-M 'P b c a'
_atom_sites_solution_hydrogens geom
_atom_sites_solution_primary direct
_atom_sites_solution_secondary difmap
_audit_creation_method SHELXL-97
_cell_angle_alpha 90.00
_cell_angle_beta 90.00
_cell_angle_gamma 90.00
_cell_formula_units_Z 8
_cell_length_a 16.6918(8)
_cell_length_b 20.6408(10)
_cell_length_c 37.0204(14)
_cell_measurement_reflns_used 8712
_cell_measurement_temperature 100(2)
_cell_measurement_theta_max 29.87
_cell_measurement_theta_min 2.26
_cell_volume 12754.7(10)
_computing_cell_refinement 'SAINT 5 (Bruker-AXS, 2003)'
_computing_data_collection 'SMART 5 (Bruker-AXS, 2003)'
_computing_data_reduction 'SAINT 5 (Bruker-AXS, 2003)'
_computing_molecular_graphics 'Bruker SHELXTL'
_computing_publication_material 'Bruker SHELXTL'
_computing_structure_refinement 'SHELXL-97 (Sheldrick, 1997)'
_computing_structure_solution 'SHELXS-97 (Sheldrick, 1990)'
_diffrn_ambient_temperature 100(2)
_diffrn_measured_fraction_theta_full 1.000
_diffrn_measured_fraction_theta_max 1.000
_diffrn_measurement_device_type 'Bruker Smart APEX CCD'
_diffrn_measurement_method 'omega and phi scans'
_diffrn_radiation_monochromator graphite
_diffrn_radiation_source 'fine-focus sealed tube'
_diffrn_radiation_type MoK\a
_diffrn_radiation_wavelength 0.71073
_diffrn_reflns_av_R_equivalents 0.0588
_diffrn_reflns_av_sigmaI/netI 0.0257
_diffrn_reflns_limit_h_max 23
_diffrn_reflns_limit_h_min -23
_diffrn_reflns_limit_k_max 28
_diffrn_reflns_limit_k_min -28
_diffrn_reflns_limit_l_max 51
_diffrn_reflns_limit_l_min -51
_diffrn_reflns_number 266215
_diffrn_reflns_theta_full 29.35
_diffrn_reflns_theta_max 29.35
_diffrn_reflns_theta_min 1.64
_exptl_absorpt_coefficient_mu 0.190
_exptl_absorpt_correction_T_max 0.9666
_exptl_absorpt_correction_T_min 0.9487
_exptl_absorpt_correction_type multi-scan
_exptl_absorpt_process_details sadabs
_exptl_crystal_colour colorless
_exptl_crystal_density_diffrn 1.155
_exptl_crystal_density_meas ?
_exptl_crystal_density_method 'not measured'
_exptl_crystal_description block
_exptl_crystal_F_000 4752
_exptl_crystal_size_max 0.28
_exptl_crystal_size_mid 0.25
_exptl_crystal_size_min 0.18
_refine_diff_density_max 0.668
_refine_diff_density_min -0.621
_refine_diff_density_rms 0.068
_refine_ls_extinction_method none
_refine_ls_goodness_of_fit_ref 1.071
_refine_ls_hydrogen_treatment mixed
_refine_ls_matrix_type full
_refine_ls_number_parameters 715
_refine_ls_number_reflns 17509
_refine_ls_number_restraints 0
_refine_ls_restrained_S_all 1.071
_refine_ls_R_factor_all 0.0757
_refine_ls_R_factor_gt 0.0560
_refine_ls_shift/su_max 0.000
_refine_ls_shift/su_mean 0.000
_refine_ls_structure_factor_coef Fsqd
_refine_ls_weighting_details 'calc w=1/[\s^2^(Fo^2^)+(0.0683P)^2^+9.1326P] where P=(Fo^2^+2Fc^2^)/3'
_refine_ls_weighting_scheme calc
_refine_ls_wR_factor_gt 0.1379
_refine_ls_wR_factor_ref 0.1519
_reflns_number_gt 13502
_reflns_number_total 17509
_reflns_threshold_expression >2sigma(I)
_cod_data_source_file ma052630xsi20051208_102204.cif
_cod_data_source_block 05057
_cod_depositor_comments
;
The following automatic conversions were performed:

'_symmetry_cell_setting' value 'Orthorhombic' changed to
'orthorhombic' according to
/home/saulius/struct/CIF-dictionaries/cif_core.dic dictionary named
'cif_core.dic' version 2.4.1 from 2010-06-29.

Automatic conversion script
Id: cif_fix_values 1715 2011-07-08 13:25:40Z adriana 

The following automatic conversions were performed:

'_exptl_crystal_density_meas' value 'not measured' was changed to '?'
- the value is perceived as not measured.

Automatic conversion script
Id: cif_fix_values 3008 2015-01-20 13:52:24Z robertas 
;
_cod_original_sg_symbol_H-M Pbca
_cod_database_code 1505770

loop_
_symmetry_equiv_pos_as_xyz
'x, y, z'
'-x+1/2, -y, z+1/2'
'-x, y+1/2, -z+1/2'
'x+1/2, -y+1/2, -z'
'-x, -y, -z'
'x-1/2, y, -z-1/2'
'x, -y-1/2, z-1/2'
'-x-1/2, y-1/2, z'

loop_
_atom_site_label
_atom_site_type_symbol
_atom_site_fract_x
_atom_site_fract_y
_atom_site_fract_z
_atom_site_U_iso_or_equiv
_atom_site_adp_type
_atom_site_occupancy
_atom_site_symmetry_multiplicity
_atom_site_calc_flag
_atom_site_refinement_flags
O1 O 0.55209(7) 0.31389(6) 0.18377(3) 0.0187(2) Uani 1 1 d .
C101 C 0.50141(9) 0.33656(8) 0.15690(4) 0.0178(3) Uani 1 1 d .
C102 C 0.44115(9) 0.29605(8) 0.14386(4) 0.0187(3) Uani 1 1 d .
C103 C 0.38767(10) 0.32066(8) 0.11819(4) 0.0210(3) Uani 1 1 d .
H103 H 0.3455 0.2938 0.1096 0.025 Uiso 1 1 calc R
C104 C 0.39468(10) 0.38393(9) 0.10473(4) 0.0213(3) Uani 1 1 d .
C105 C 0.45959(10) 0.42094(8) 0.11673(4) 0.0212(3) Uani 1 1 d .
H105 H 0.4671 0.4631 0.1070 0.025 Uiso 1 1 calc R
C106 C 0.51359(9) 0.39833(8) 0.14245(4) 0.0182(3) Uani 1 1 d .
C107 C 0.33738(11) 0.41193(10) 0.07626(5) 0.0289(4) Uani 1 1 d .
C108 C 0.31460(13) 0.48257(11) 0.08572(6) 0.0381(5) Uani 1 1 d .
H10A H 0.2770 0.4992 0.0676 0.057 Uiso 1 1 calc R
H10B H 0.3630 0.5095 0.0859 0.057 Uiso 1 1 calc R
H10C H 0.2894 0.4838 0.1096 0.057 Uiso 1 1 calc R
C109 C 0.25944(15) 0.37403(12) 0.07407(7) 0.0476(6) Uani 1 1 d .
H10D H 0.2215 0.3972 0.0585 0.071 Uiso 1 1 calc R
H10E H 0.2366 0.3695 0.0983 0.071 Uiso 1 1 calc R
H10F H 0.2700 0.3310 0.0639 0.071 Uiso 1 1 calc R
C110 C 0.38075(17) 0.41348(16) 0.03991(6) 0.0571(8) Uani 1 1 d .
H11A H 0.3956 0.3693 0.0329 0.086 Uiso 1 1 calc R
H11B H 0.4292 0.4401 0.0420 0.086 Uiso 1 1 calc R
H11C H 0.3453 0.4321 0.0215 0.086 Uiso 1 1 calc R
C111 C 0.52007(10) 0.32755(8) 0.21904(4) 0.0208(3) Uani 1 1 d .
H11D H 0.4670 0.3067 0.2218 0.025 Uiso 1 1 calc R
H11E H 0.5131 0.3749 0.2221 0.025 Uiso 1 1 calc R
C112 C 0.57704(10) 0.30197(8) 0.24731(4) 0.0209(3) Uani 1 1 d .
H11F H 0.6300 0.3228 0.2442 0.025 Uiso 1 1 calc R
H11G H 0.5840 0.2547 0.2439 0.025 Uiso 1 1 calc R
C113 C 0.54631(10) 0.31505(9) 0.28554(4) 0.0228(3) Uani 1 1 d .
H11H H 0.4934 0.2942 0.2887 0.027 Uiso 1 1 calc R
H11I H 0.5394 0.3623 0.2890 0.027 Uiso 1 1 calc R
C114 C 0.60459(11) 0.28892(9) 0.31419(5) 0.0254(3) Uani 1 1 d .
H11J H 0.6019 0.2410 0.3142 0.031 Uiso 1 1 calc R
H11K H 0.6598 0.3014 0.3074 0.031 Uiso 1 1 calc R
C115 C 0.58843(11) 0.31241(9) 0.35087(5) 0.0264(4) Uani 1 1 d .
C116 C 0.57678(12) 0.33303(10) 0.38032(5) 0.0313(4) Uani 1 1 d .
H116 H 0.5674 0.3495 0.4039 0.038 Uiso 1 1 calc R
C118 C 0.44112(10) 0.22494(8) 0.15441(4) 0.0197(3) Uani 1 1 d .
H11L H 0.3888 0.2051 0.1483 0.024 Uiso 1 1 calc R
H11M H 0.4497 0.2206 0.1808 0.024 Uiso 1 1 calc R
O2 O 0.56623(7) 0.14954(6) 0.18921(3) 0.0193(2) Uani 1 1 d .
C201 C 0.56969(9) 0.15724(7) 0.15180(4) 0.0167(3) Uani 1 1 d .
C202 C 0.63543(9) 0.13283(7) 0.13271(4) 0.0159(3) Uani 1 1 d .
C203 C 0.63649(9) 0.13937(7) 0.09518(4) 0.0171(3) Uani 1 1 d .
H203 H 0.6807 0.1225 0.0820 0.021 Uiso 1 1 calc R
C204 C 0.57476(10) 0.16989(7) 0.07632(4) 0.0176(3) Uani 1 1 d .
C205 C 0.51163(9) 0.19560(8) 0.09654(4) 0.0179(3) Uani 1 1 d .
H205 H 0.4695 0.2173 0.0843 0.022 Uiso 1 1 calc R
C206 C 0.50811(9) 0.19059(7) 0.13397(4) 0.0174(3) Uani 1 1 d .
C207 C 0.57746(11) 0.18074(8) 0.03540(4) 0.0231(3) Uani 1 1 d .
C208 C 0.49777(14) 0.16017(11) 0.01769(5) 0.0365(5) Uani 1 1 d .
H20A H 0.4886 0.1139 0.0220 0.055 Uiso 1 1 calc R
H20B H 0.5004 0.1682 -0.0084 0.055 Uiso 1 1 calc R
H20C H 0.4537 0.1853 0.0282 0.055 Uiso 1 1 calc R
C209 C 0.58931(14) 0.25350(10) 0.02926(5) 0.0367(5) Uani 1 1 d .
H20D H 0.5430 0.2772 0.0388 0.055 Uiso 1 1 calc R
H20E H 0.5945 0.2621 0.0033 0.055 Uiso 1 1 calc R
H20F H 0.6380 0.2678 0.0417 0.055 Uiso 1 1 calc R
C210 C 0.64522(18) 0.14399(16) 0.01732(6) 0.0627(9) Uani 1 1 d .
H21A H 0.6966 0.1587 0.0272 0.094 Uiso 1 1 calc R
H21B H 0.6439 0.1520 -0.0088 0.094 Uiso 1 1 calc R
H21C H 0.6389 0.0975 0.0219 0.094 Uiso 1 1 calc R
C211 C 0.51885(11) 0.09377(8) 0.19882(4) 0.0217(3) Uani 1 1 d .
H21D H 0.5427 0.0542 0.1882 0.026 Uiso 1 1 calc R
H21E H 0.4638 0.0986 0.1892 0.026 Uiso 1 1 calc R
C212 C 0.51639(10) 0.08801(8) 0.23918(4) 0.0188(3) Uani 1 1 d .
C213 C 0.48181(10) 0.13673(8) 0.26019(5) 0.0234(3) Uani 1 1 d .
H213 H 0.4602 0.1741 0.2488 0.028 Uiso 1 1 calc R
C214 C 0.47871(11) 0.13117(9) 0.29754(5) 0.0256(4) Uani 1 1 d .
H214 H 0.4551 0.1646 0.3116 0.031 Uiso 1 1 calc R
C215 C 0.51021(11) 0.07663(9) 0.31423(5) 0.0264(4) Uani 1 1 d .
H215 H 0.5084 0.0728 0.3398 0.032 Uiso 1 1 calc R
C216 C 0.54428(12) 0.02779(9) 0.29381(5) 0.0273(4) Uani 1 1 d .
H216 H 0.5652 -0.0097 0.3053 0.033 Uiso 1 1 calc R
C217 C 0.54780(11) 0.03377(8) 0.25641(5) 0.0237(3) Uani 1 1 d .
H217 H 0.5719 0.0004 0.2425 0.028 Uiso 1 1 calc R
C218 C 0.70806(9) 0.10285(8) 0.15137(4) 0.0181(3) Uani 1 1 d .
H21F H 0.6997 0.1024 0.1778 0.022 Uiso 1 1 calc R
H21G H 0.7153 0.0576 0.1431 0.022 Uiso 1 1 calc R
O3 O 0.73883(7) 0.22623(6) 0.18256(3) 0.0192(2) Uani 1 1 d .
C301 C 0.79233(9) 0.20431(7) 0.15689(4) 0.0164(3) Uani 1 1 d .
C302 C 0.85194(9) 0.24610(7) 0.14391(4) 0.0162(3) Uani 1 1 d .
C303 C 0.90435(9) 0.22313(8) 0.11768(4) 0.0176(3) Uani 1 1 d .
H303 H 0.9460 0.2508 0.1094 0.021 Uiso 1 1 calc R
C304 C 0.89802(9) 0.16075(8) 0.10304(4) 0.0172(3) Uani 1 1 d .
C305 C 0.83593(9) 0.12141(8) 0.11565(4) 0.0177(3) Uani 1 1 d .
H305 H 0.8300 0.0791 0.1059 0.021 Uiso 1 1 calc R
C306 C 0.78211(9) 0.14247(7) 0.14225(4) 0.0165(3) Uani 1 1 d .
C307 C 0.95417(10) 0.14190(8) 0.07204(4) 0.0208(3) Uani 1 1 d .
C308 C 0.93955(12) 0.07253(9) 0.05901(5) 0.0271(4) Uani 1 1 d .
H30A H 0.9469 0.0424 0.0792 0.041 Uiso 1 1 calc R
H30B H 0.9777 0.0620 0.0398 0.041 Uiso 1 1 calc R
H30C H 0.8848 0.0688 0.0497 0.041 Uiso 1 1 calc R
C309 C 0.93837(13) 0.18803(9) 0.04024(5) 0.0302(4) Uani 1 1 d .
H30D H 0.9722 0.1757 0.0197 0.045 Uiso 1 1 calc R
H30E H 0.9510 0.2325 0.0475 0.045 Uiso 1 1 calc R
H30F H 0.8819 0.1853 0.0332 0.045 Uiso 1 1 calc R
C310 C 1.04220(11) 0.14817(11) 0.08374(5) 0.0320(4) Uani 1 1 d .
H31A H 1.0532 0.1175 0.1033 0.048 Uiso 1 1 calc R
H31B H 1.0523 0.1924 0.0922 0.048 Uiso 1 1 calc R
H31C H 1.0772 0.1386 0.0632 0.048 Uiso 1 1 calc R
C311 C 0.77038(10) 0.22862(8) 0.21879(4) 0.0204(3) Uani 1 1 d .
H31D H 0.7502 0.2680 0.2311 0.024 Uiso 1 1 calc R
H31E H 0.8295 0.2314 0.2178 0.024 Uiso 1 1 calc R
C312 C 0.74632(10) 0.16921(8) 0.24035(4) 0.0224(3) Uani 1 1 d .
H31F H 0.7740 0.1307 0.2303 0.027 Uiso 1 1 calc R
H31G H 0.6879 0.1622 0.2378 0.027 Uiso 1 1 calc R
C313 C 0.76703(10) 0.17571(9) 0.28037(4) 0.0245(3) Uani 1 1 d .
H31H H 0.7524 0.2196 0.2888 0.029 Uiso 1 1 calc R
H31I H 0.8255 0.1702 0.2837 0.029 Uiso 1 1 calc R
C314 C 0.72256(12) 0.12506(9) 0.30299(5) 0.0282(4) Uani 1 1 d .
H31J H 0.6647 0.1271 0.2971 0.034 Uiso 1 1 calc R
H31K H 0.7420 0.0814 0.2962 0.034 Uiso 1 1 calc R
C315 C 0.73272(11) 0.13374(11) 0.34203(5) 0.0324(4) Uani 1 1 d .
C316 C 0.73933(14) 0.14209(14) 0.37330(6) 0.0470(6) Uani 1 1 d .
H316 H 0.7447 0.1488 0.3986 0.056 Uiso 1 1 calc R
C318 C 0.85369(9) 0.31698(7) 0.15475(4) 0.0176(3) Uani 1 1 d .
H31L H 0.9069 0.3356 0.1492 0.021 Uiso 1 1 calc R
H31M H 0.8446 0.3209 0.1811 0.021 Uiso 1 1 calc R
O4 O 0.72259(7) 0.38257(5) 0.19003(3) 0.0178(2) Uani 1 1 d .
C401 C 0.72444(9) 0.38265(7) 0.15241(4) 0.0158(3) Uani 1 1 d .
C402 C 0.66144(9) 0.41133(7) 0.13332(4) 0.0169(3) Uani 1 1 d .
C403 C 0.66746(10) 0.41554(8) 0.09584(4) 0.0189(3) Uani 1 1 d .
H403 H 0.6249 0.4351 0.0827 0.023 Uiso 1 1 calc R
C404 C 0.73371(9) 0.39210(8) 0.07677(4) 0.0177(3) Uani 1 1 d .
C405 C 0.79283(9) 0.36003(8) 0.09686(4) 0.0177(3) Uani 1 1 d .
H405 H 0.8371 0.3415 0.0845 0.021 Uiso 1 1 calc R
C406 C 0.78904(9) 0.35439(7) 0.13440(4) 0.0159(3) Uani 1 1 d .
C407 C 0.74478(10) 0.40583(9) 0.03630(4) 0.0227(3) Uani 1 1 d .
C408 C 0.78959(14) 0.35072(12) 0.01722(5) 0.0408(5) Uani 1 1 d .
H40A H 0.8435 0.3467 0.0274 0.061 Uiso 1 1 calc R
H40B H 0.7934 0.3602 -0.0087 0.061 Uiso 1 1 calc R
H40C H 0.7604 0.3100 0.0207 0.061 Uiso 1 1 calc R
C409 C 0.66479(11) 0.41645(9) 0.01671(4) 0.0254(3) Uani 1 1 d .
H40D H 0.6297 0.3791 0.0209 0.038 Uiso 1 1 calc R
H40E H 0.6745 0.4213 -0.0093 0.038 Uiso 1 1 calc R
H40F H 0.6391 0.4557 0.0260 0.038 Uiso 1 1 calc R
C410 C 0.79345(15) 0.46911(12) 0.03288(6) 0.0470(6) Uani 1 1 d .
H41A H 0.7658 0.5040 0.0458 0.070 Uiso 1 1 calc R
H41B H 0.7987 0.4807 0.0073 0.070 Uiso 1 1 calc R
H41C H 0.8468 0.4628 0.0434 0.070 Uiso 1 1 calc R
C411 C 0.75700(11) 0.44133(8) 0.20435(4) 0.0222(3) Uani 1 1 d .
H41D H 0.7313 0.4796 0.1932 0.027 Uiso 1 1 calc R
H41E H 0.8151 0.4429 0.1991 0.027 Uiso 1 1 calc R
C412 C 0.74303(10) 0.44124(8) 0.24436(4) 0.0199(3) Uani 1 1 d .
C413 C 0.79577(11) 0.40975(9) 0.26758(5) 0.0265(4) Uani 1 1 d .
H413 H 0.8422 0.3892 0.2581 0.032 Uiso 1 1 calc R
C414 C 0.78107(13) 0.40810(10) 0.30455(5) 0.0329(4) Uani 1 1 d .
H414 H 0.8177 0.3870 0.3203 0.039 Uiso 1 1 calc R
C415 C 0.71298(13) 0.43719(10) 0.31834(5) 0.0332(4) Uani 1 1 d .
H415 H 0.7027 0.4358 0.3436 0.040 Uiso 1 1 calc R
C416 C 0.65974(13) 0.46835(10) 0.29552(5) 0.0317(4) Uani 1 1 d .
H416 H 0.6129 0.4881 0.3051 0.038 Uiso 1 1 calc R
C417 C 0.67485(11) 0.47066(8) 0.25866(5) 0.0247(3) Uani 1 1 d .
H417 H 0.6385 0.4924 0.2431 0.030 Uiso 1 1 calc R
C418 C 0.58749(9) 0.43711(8) 0.15260(4) 0.0193(3) Uani 1 1 d .
H41F H 0.5958 0.4347 0.1790 0.023 Uiso 1 1 calc R
H41G H 0.5793 0.4831 0.1460 0.023 Uiso 1 1 calc R
C1S C 0.48688(11) 0.01731(9) 0.09191(5) 0.0256(3) Uani 1 1 d .
H1S H 0.5146 0.0589 0.0858 0.031 Uiso 1 1 calc R
Cl1S Cl 0.39728(3) 0.03616(3) 0.114379(14) 0.03989(13) Uani 1 1 d .
Cl2S Cl 0.55189(4) -0.02920(2) 0.118869(15) 0.04106(13) Uani 1 1 d .
Cl3S Cl 0.46603(4) -0.02376(3) 0.051041(14) 0.04175(13) Uani 1 1 d .

loop_
_atom_site_aniso_label
_atom_site_aniso_U_11
_atom_site_aniso_U_22
_atom_site_aniso_U_33
_atom_site_aniso_U_23
_atom_site_aniso_U_13
_atom_site_aniso_U_12
O1 0.0173(5) 0.0224(6) 0.0162(5) 0.0004(4) 0.0009(4) 0.0033(4)
C101 0.0151(7) 0.0215(7) 0.0166(7) -0.0011(6) 0.0025(5) 0.0033(6)
C102 0.0169(7) 0.0212(7) 0.0180(7) -0.0023(6) 0.0047(6) 0.0014(6)
C103 0.0166(7) 0.0278(8) 0.0185(7) -0.0036(6) 0.0020(6) 0.0000(6)
C104 0.0180(7) 0.0302(9) 0.0155(7) 0.0014(6) 0.0021(6) 0.0035(6)
C105 0.0197(8) 0.0246(8) 0.0193(7) 0.0031(6) 0.0046(6) 0.0027(6)
C106 0.0163(7) 0.0205(7) 0.0176(7) -0.0020(6) 0.0036(5) 0.0029(6)
C107 0.0250(9) 0.0420(11) 0.0197(8) 0.0049(7) -0.0027(6) 0.0034(8)
C108 0.0306(10) 0.0403(11) 0.0434(12) 0.0056(9) -0.0070(9) 0.0083(9)
C109 0.0429(13) 0.0464(13) 0.0534(14) 0.0050(11) -0.0266(11) -0.0040(10)
C110 0.0571(15) 0.095(2) 0.0190(9) 0.0083(11) 0.0047(9) 0.0334(15)
C111 0.0213(8) 0.0254(8) 0.0155(7) -0.0011(6) 0.0013(6) 0.0028(6)
C112 0.0209(8) 0.0218(8) 0.0201(7) 0.0003(6) 0.0003(6) 0.0009(6)
C113 0.0227(8) 0.0256(8) 0.0202(7) -0.0012(6) -0.0013(6) 0.0015(6)
C114 0.0252(9) 0.0277(9) 0.0235(8) 0.0007(6) -0.0033(6) -0.0004(7)
C115 0.0241(8) 0.0300(9) 0.0250(8) 0.0040(7) -0.0044(7) -0.0057(7)
C116 0.0301(9) 0.0382(10) 0.0255(9) -0.0003(7) -0.0010(7) -0.0061(8)
C118 0.0180(7) 0.0219(8) 0.0192(7) -0.0012(6) 0.0043(6) -0.0011(6)
O2 0.0205(6) 0.0228(6) 0.0146(5) 0.0021(4) 0.0013(4) -0.0061(4)
C201 0.0180(7) 0.0179(7) 0.0143(6) 0.0002(5) 0.0007(5) -0.0057(6)
C202 0.0159(7) 0.0153(7) 0.0165(7) 0.0022(5) -0.0008(5) -0.0026(5)
C203 0.0179(7) 0.0173(7) 0.0162(7) 0.0005(5) 0.0014(5) 0.0004(6)
C204 0.0221(8) 0.0169(7) 0.0139(6) 0.0004(5) 0.0004(5) -0.0003(6)
C205 0.0172(7) 0.0182(7) 0.0184(7) 0.0004(5) -0.0012(6) 0.0000(6)
C206 0.0152(7) 0.0169(7) 0.0200(7) -0.0018(5) 0.0018(5) -0.0031(5)
C207 0.0273(8) 0.0269(8) 0.0150(7) 0.0028(6) 0.0006(6) 0.0077(7)
C208 0.0499(13) 0.0390(11) 0.0207(8) 0.0009(7) -0.0100(8) -0.0113(9)
C209 0.0463(12) 0.0387(11) 0.0251(9) 0.0123(8) -0.0068(8) -0.0131(9)
C210 0.0712(18) 0.100(2) 0.0168(9) 0.0087(11) 0.0105(10) 0.0577(17)
C211 0.0288(9) 0.0211(8) 0.0151(7) 0.0016(6) 0.0013(6) -0.0065(6)
C212 0.0188(7) 0.0205(7) 0.0171(7) 0.0015(5) 0.0031(5) -0.0039(6)
C213 0.0227(8) 0.0240(8) 0.0235(8) 0.0006(6) 0.0011(6) 0.0027(6)
C214 0.0259(9) 0.0289(9) 0.0221(8) -0.0045(6) 0.0065(6) -0.0002(7)
C215 0.0304(9) 0.0307(9) 0.0181(7) 0.0027(6) 0.0047(6) -0.0089(7)
C216 0.0338(10) 0.0234(8) 0.0247(8) 0.0079(6) 0.0021(7) -0.0012(7)
C217 0.0278(9) 0.0200(8) 0.0235(8) 0.0010(6) 0.0068(6) 0.0006(6)
C218 0.0170(7) 0.0197(7) 0.0175(7) 0.0042(5) -0.0018(5) -0.0015(6)
O3 0.0158(5) 0.0257(6) 0.0161(5) 0.0006(4) 0.0001(4) 0.0020(4)
C301 0.0143(7) 0.0193(7) 0.0155(6) 0.0030(5) -0.0017(5) 0.0016(5)
C302 0.0153(7) 0.0173(7) 0.0158(6) 0.0023(5) -0.0033(5) 0.0013(5)
C303 0.0163(7) 0.0187(7) 0.0179(7) 0.0025(5) -0.0007(5) -0.0002(6)
C304 0.0162(7) 0.0205(7) 0.0149(6) 0.0021(5) -0.0013(5) 0.0016(6)
C305 0.0187(7) 0.0172(7) 0.0172(7) 0.0013(5) -0.0028(5) 0.0009(6)
C306 0.0154(7) 0.0182(7) 0.0157(6) 0.0051(5) -0.0020(5) -0.0006(5)
C307 0.0226(8) 0.0222(8) 0.0175(7) 0.0000(6) 0.0030(6) -0.0008(6)
C308 0.0328(10) 0.0224(8) 0.0261(8) -0.0029(6) 0.0059(7) 0.0005(7)
C309 0.0452(11) 0.0259(9) 0.0194(8) 0.0041(6) 0.0070(7) -0.0009(8)
C310 0.0220(9) 0.0433(11) 0.0307(9) -0.0088(8) 0.0060(7) -0.0003(8)
C311 0.0195(7) 0.0267(8) 0.0149(7) -0.0002(6) 0.0005(5) -0.0010(6)
C312 0.0227(8) 0.0260(8) 0.0187(7) 0.0029(6) -0.0003(6) -0.0005(6)
C313 0.0200(8) 0.0348(9) 0.0186(7) 0.0026(6) 0.0001(6) -0.0027(7)
C314 0.0305(9) 0.0290(9) 0.0250(8) 0.0058(7) 0.0025(7) -0.0005(7)
C315 0.0236(9) 0.0446(11) 0.0290(9) 0.0106(8) 0.0041(7) -0.0004(8)
C316 0.0367(12) 0.0762(17) 0.0281(10) 0.0108(10) 0.0036(9) -0.0091(11)
C318 0.0160(7) 0.0180(7) 0.0188(7) 0.0004(5) -0.0023(5) -0.0007(6)
O4 0.0222(6) 0.0171(5) 0.0142(5) -0.0004(4) 0.0000(4) -0.0028(4)
C401 0.0181(7) 0.0147(7) 0.0146(6) 0.0006(5) 0.0005(5) -0.0022(5)
C402 0.0171(7) 0.0149(7) 0.0186(7) 0.0001(5) 0.0012(5) -0.0003(5)
C403 0.0182(7) 0.0189(7) 0.0195(7) 0.0041(6) -0.0011(6) 0.0008(6)
C404 0.0184(7) 0.0191(7) 0.0155(7) 0.0021(5) 0.0002(5) -0.0021(6)
C405 0.0173(7) 0.0182(7) 0.0176(7) 0.0005(5) 0.0016(5) -0.0007(6)
C406 0.0151(7) 0.0146(7) 0.0181(7) 0.0008(5) -0.0007(5) -0.0014(5)
C407 0.0243(8) 0.0295(9) 0.0142(7) 0.0036(6) 0.0010(6) -0.0025(7)
C408 0.0395(11) 0.0644(15) 0.0184(8) 0.0025(9) 0.0069(8) 0.0206(10)
C409 0.0322(9) 0.0262(8) 0.0178(7) 0.0021(6) -0.0036(6) 0.0025(7)
C410 0.0527(14) 0.0616(15) 0.0266(10) 0.0155(10) -0.0058(9) -0.0326(12)
C411 0.0262(8) 0.0216(8) 0.0187(7) -0.0020(6) 0.0003(6) -0.0073(6)
C412 0.0234(8) 0.0185(7) 0.0177(7) -0.0018(6) -0.0021(6) -0.0064(6)
C413 0.0248(9) 0.0284(9) 0.0263(8) 0.0016(7) -0.0044(7) -0.0022(7)
C414 0.0408(11) 0.0336(10) 0.0243(9) 0.0061(7) -0.0131(8) -0.0060(8)
C415 0.0484(12) 0.0335(10) 0.0178(8) -0.0025(7) -0.0003(8) -0.0125(9)
C416 0.0362(10) 0.0318(10) 0.0271(9) -0.0073(7) 0.0048(8) -0.0035(8)
C417 0.0284(9) 0.0237(8) 0.0221(8) -0.0019(6) -0.0031(6) -0.0003(7)
C418 0.0176(7) 0.0189(7) 0.0214(7) -0.0008(6) 0.0020(6) 0.0020(6)
C1S 0.0262(9) 0.0236(8) 0.0272(8) -0.0002(6) -0.0001(7) -0.0032(7)
Cl1S 0.0284(2) 0.0536(3) 0.0376(3) -0.0083(2) 0.00537(19) -0.0065(2)
Cl2S 0.0503(3) 0.0269(2) 0.0460(3) -0.0022(2) -0.0148(2) 0.0039(2)
Cl3S 0.0540(3) 0.0441(3) 0.0272(2) -0.0060(2) -0.0003(2) -0.0058(2)

loop_
_atom_type_symbol
_atom_type_description
_atom_type_scat_dispersion_real
_atom_type_scat_dispersion_imag
_atom_type_scat_source
C C 0.0033 0.0016 'International Tables Vol C Tables 4.2.6.8 and 6.1.1.4'
H H 0.0000 0.0000 'International Tables Vol C Tables 4.2.6.8 and 6.1.1.4'
O O 0.0106 0.0060 'International Tables Vol C Tables 4.2.6.8 and 6.1.1.4'
Cl Cl 0.1484 0.1585 'International Tables Vol C Tables 4.2.6.8 and 6.1.1.4'

loop_
_geom_angle_atom_site_label_1
_geom_angle_atom_site_label_2
_geom_angle_atom_site_label_3
_geom_angle
C101 O1 C111 110.99(12)
O1 C101 C102 119.08(14)
O1 C101 C106 119.57(14)
C102 C101 C106 121.31(15)
C101 C102 C103 118.54(15)
C101 C102 C118 119.40(14)
C103 C102 C118 121.68(15)
C102 C103 C104 121.73(15)
C105 C104 C103 117.42(15)
C105 C104 C107 119.67(16)
C103 C104 C107 122.82(16)
C106 C105 C104 122.41(16)
C105 C106 C101 118.27(15)
C105 C106 C418 121.26(15)
C101 C106 C418 120.30(14)
C109 C107 C110 111.7(2)
C109 C107 C104 112.08(16)
C110 C107 C104 108.49(16)
C109 C107 C108 106.67(17)
C110 C107 C108 107.21(19)
C104 C107 C108 110.63(15)
O1 C111 C112 109.05(13)
C111 C112 C113 111.62(14)
C112 C113 C114 111.37(14)
C115 C114 C113 113.98(15)
C116 C115 C114 178.0(2)
C102 C118 C206 108.76(12)
C201 O2 C211 111.02(11)
O2 C201 C202 119.52(14)
O2 C201 C206 119.53(14)
C202 C201 C206 120.94(14)
C203 C202 C201 118.53(14)
C203 C202 C218 118.65(14)
C201 C202 C218 122.73(13)
C204 C203 C202 122.18(14)
C203 C204 C205 117.40(14)
C203 C204 C207 122.63(14)
C205 C204 C207 119.77(14)
C206 C205 C204 122.51(14)
C205 C206 C201 118.33(14)
C205 C206 C118 119.39(14)
C201 C206 C118 122.16(14)
C210 C207 C204 112.65(14)
C210 C207 C209 109.2(2)
C204 C207 C209 107.08(14)
C210 C207 C208 108.52(19)
C204 C207 C208 110.78(15)
C209 C207 C208 108.55(15)
O2 C211 C212 108.93(13)
C217 C212 C213 118.69(15)
C217 C212 C211 120.69(15)
C213 C212 C211 120.62(15)
C214 C213 C212 120.71(16)
C215 C214 C213 119.75(16)
C216 C215 C214 120.27(16)
C215 C216 C217 119.79(16)
C212 C217 C216 120.78(16)
C306 C218 C202 109.10(12)
C301 O3 C311 114.55(12)
O3 C301 C306 119.17(14)
O3 C301 C302 119.57(14)
C306 C301 C302 121.06(14)
C303 C302 C301 118.43(14)
C303 C302 C318 120.10(14)
C301 C302 C318 121.09(14)
C302 C303 C304 122.43(14)
C305 C304 C303 117.44(14)
C305 C304 C307 123.82(14)
C303 C304 C307 118.49(14)
C304 C305 C306 121.99(14)
C301 C306 C305 118.52(14)
C301 C306 C218 120.32(14)
C305 C306 C218 120.67(14)
C308 C307 C304 112.09(14)
C308 C307 C309 108.12(14)
C304 C307 C309 108.15(14)
C308 C307 C310 108.66(15)
C304 C307 C310 110.62(13)
C309 C307 C310 109.13(15)
O3 C311 C312 111.41(13)
C311 C312 C313 112.30(14)
C312 C313 C314 111.15(15)
C315 C314 C313 113.55(16)
C316 C315 C314 178.1(3)
C302 C318 C406 110.12(12)
C401 O4 C411 110.95(11)
O4 C401 C406 119.63(13)
O4 C401 C402 119.27(13)
C406 C401 C402 121.10(14)
C403 C402 C401 118.38(14)
C403 C402 C418 120.22(14)
C401 C402 C418 121.40(14)
C402 C403 C404 122.54(14)
C403 C404 C405 116.89(14)
C403 C404 C407 121.58(14)
C405 C404 C407 121.33(14)
C406 C405 C404 122.38(14)
C401 C406 C405 118.41(14)
C401 C406 C318 121.47(13)
C405 C406 C318 120.10(14)
C408 C407 C409 108.21(15)
C408 C407 C404 111.77(14)
C409 C407 C404 112.49(14)
C408 C407 C410 109.46(18)
C409 C407 C410 107.36(16)
C404 C407 C410 107.43(14)
O4 C411 C412 107.45(13)
C413 C412 C417 119.02(16)
C413 C412 C411 120.82(16)
C417 C412 C411 120.11(15)
C414 C413 C412 120.52(18)
C415 C414 C413 119.84(17)
C414 C415 C416 120.25(17)
C415 C416 C417 119.94(18)
C416 C417 C412 120.44(17)
C106 C418 C402 111.02(13)
Cl1S C1S Cl2S 112.19(10)
Cl1S C1S Cl3S 110.12(10)
Cl2S C1S Cl3S 110.18(10)

loop_
_geom_bond_atom_site_label_1
_geom_bond_atom_site_label_2
_geom_bond_distance
O1 C101 1.3873(19)
O1 C111 1.4388(18)
C101 C102 1.394(2)
C101 C106 1.398(2)
C102 C103 1.399(2)
C102 C118 1.519(2)
C103 C104 1.403(2)
C104 C105 1.398(2)
C104 C107 1.536(2)
C105 C106 1.392(2)
C106 C418 1.518(2)
C107 C109 1.520(3)
C107 C110 1.529(3)
C107 C108 1.547(3)
C111 C112 1.509(2)
C112 C113 1.530(2)
C113 C114 1.537(2)
C114 C115 1.467(2)
C115 C116 1.186(3)
C118 C206 1.525(2)
O2 C201 1.3954(17)
O2 C211 1.4411(19)
C201 C202 1.399(2)
C201 C206 1.402(2)
C202 C203 1.396(2)
C202 C218 1.526(2)
C203 C204 1.395(2)
C204 C205 1.397(2)
C204 C207 1.532(2)
C205 C206 1.391(2)
C207 C210 1.517(3)
C207 C209 1.532(3)
C207 C208 1.543(3)
C211 C212 1.499(2)
C212 C217 1.391(2)
C212 C213 1.396(2)
C213 C214 1.389(2)
C214 C215 1.387(3)
C215 C216 1.382(3)
C216 C217 1.391(2)
C218 C306 1.520(2)
O3 C301 1.3803(18)
O3 C311 1.4417(18)
C301 C306 1.397(2)
C301 C302 1.402(2)
C302 C303 1.390(2)
C302 C318 1.517(2)
C303 C304 1.401(2)
C304 C305 1.397(2)
C304 C307 1.532(2)
C305 C306 1.402(2)
C307 C308 1.530(2)
C307 C309 1.537(2)
C307 C310 1.537(2)
C311 C312 1.517(2)
C312 C313 1.527(2)
C313 C314 1.532(2)
C314 C315 1.466(3)
C315 C316 1.175(3)
C318 C406 1.526(2)
O4 C401 1.3930(17)
O4 C411 1.4428(19)
C401 C406 1.395(2)
C401 C402 1.398(2)
C402 C403 1.394(2)
C402 C418 1.522(2)
C403 C404 1.398(2)
C404 C405 1.402(2)
C404 C407 1.536(2)
C405 C406 1.396(2)
C407 C408 1.534(3)
C407 C409 1.535(2)
C407 C410 1.543(3)
C411 C412 1.499(2)
C412 C413 1.392(2)
C412 C417 1.394(2)
C413 C414 1.391(3)
C414 C415 1.383(3)
C415 C416 1.385(3)
C416 C417 1.388(2)
C1S Cl1S 1.7549(19)
C1S Cl2S 1.7593(19)
C1S Cl3S 1.7689(19)

loop_
_cod_related_entry_id
_cod_related_entry_code
_cod_related_entry_database
1 30651674 ChemSpider
